data_7031515
loop_
_publ_author_name
'Wang, Ying'
'Pan, Shilie'
'Huang, Shengshi'
'Dong, Lingyun'
'Zhang, Min'
'Han, Shujuan'
'Wang, Xian'

_publ_section_title
;
 Structural insights for the design of new borate-phosphates: synthesis,
 crystal structure and optical properties of Pb4O(BO3)(PO4) and
 Bi4O3(BO3)(PO4).
;
_journal_issue 34
_journal_name_full 'Dalton transactions (Cambridge, England : 2003)'
_journal_page_first 12886
_journal_paper_doi 10.1039/c4dt01199f
_journal_volume 43
_journal_year 2014
_chemical_formula_sum 'B O8 P Pb4'
_chemical_formula_weight 998.54
_chemical_name_systematic
; 
 ? 
;
_space_group_IT_number 14
_symmetry_cell_setting monoclinic
_symmetry_space_group_name_Hall '-P 2ybc'
_symmetry_space_group_name_H-M 'P 1 21/c 1'
_atom_sites_solution_primary direct
_atom_sites_solution_secondary difmap
_audit_creation_method SHELXL-97
_cell_angle_alpha 90.00
_cell_angle_beta 113.057(15)
_cell_angle_gamma 90.00
_cell_formula_units_Z 4
_cell_length_a 10.202(2)
_cell_length_b 7.0047(16)
_cell_length_c 12.921(4)
_cell_measurement_reflns_used 2278
_cell_measurement_temperature 296(2)
_cell_measurement_theta_max 27.22
_cell_measurement_theta_min 3.38
_cell_volume 849.6(4)
_computing_cell_refinement 'Bruker SAINT'
_computing_data_collection 'Bruker APEX2'
_computing_data_reduction 'Bruker SAINT'
_computing_molecular_graphics 'Bruker SHELXTL'
_computing_publication_material 'Bruker SHELXTL'
_computing_structure_refinement 'SHELXL-97 (Sheldrick, 1997)'
_computing_structure_solution 'SHELXS-97 (Sheldrick, 1990)'
_diffrn_ambient_temperature 296(2)
_diffrn_measured_fraction_theta_full 0.994
_diffrn_measured_fraction_theta_max 0.994
_diffrn_measurement_device_type 'Bruker APEX-II CCD'
_diffrn_measurement_method '\f and \w scans'
_diffrn_radiation_monochromator graphite
_diffrn_radiation_source 'fine-focus sealed tube'
_diffrn_radiation_type MoK\a
_diffrn_radiation_wavelength 0.71073
_diffrn_reflns_av_R_equivalents 0.0794
_diffrn_reflns_av_sigmaI/netI 0.0560
_diffrn_reflns_limit_h_max 12
_diffrn_reflns_limit_h_min -12
_diffrn_reflns_limit_k_max 8
_diffrn_reflns_limit_k_min -8
_diffrn_reflns_limit_l_max 15
_diffrn_reflns_limit_l_min -15
_diffrn_reflns_number 9130
_diffrn_reflns_theta_full 24.99
_diffrn_reflns_theta_max 24.99
_diffrn_reflns_theta_min 2.17
_diffrn_standards_number 0
_exptl_absorpt_coefficient_mu 79.227
_exptl_absorpt_correction_T_max 0.0345
_exptl_absorpt_correction_T_min 0.0230
_exptl_absorpt_correction_type numerical
_exptl_absorpt_process_details face-indexed
_exptl_crystal_colour colorless
_exptl_crystal_density_diffrn 7.807
_exptl_crystal_density_method 'not measured'
_exptl_crystal_description block
_exptl_crystal_F_000 1648
_exptl_crystal_size_max 0.19
_exptl_crystal_size_mid 0.13
_exptl_crystal_size_min 0.13
_refine_diff_density_max 3.551
_refine_diff_density_min -4.948
_refine_diff_density_rms 0.988
_refine_ls_extinction_method none
_refine_ls_goodness_of_fit_ref 1.059
_refine_ls_matrix_type full
_refine_ls_number_parameters 127
_refine_ls_number_reflns 1500
_refine_ls_number_restraints 24
_refine_ls_restrained_S_all 1.052
_refine_ls_R_factor_all 0.0566
_refine_ls_R_factor_gt 0.0508
_refine_ls_shift/su_max 0.001
_refine_ls_shift/su_mean 0.000
_refine_ls_structure_factor_coef Fsqd
_refine_ls_weighting_details 'calc w=1/[\s^2^(Fo^2^)+(0.0873P)^2^+0.0000P] where P=(Fo^2^+2Fc^2^)/3'
_refine_ls_weighting_scheme calc
_refine_ls_wR_factor_gt 0.1258
_refine_ls_wR_factor_ref 0.1288
_reflns_number_gt 1291
_reflns_number_total 1500
_reflns_threshold_expression >2sigma(I)
_cod_data_source_file c4dt01199f2.cif
_cod_data_source_block 123
_cod_depositor_comments
;
The following automatic conversions were performed:

'_symmetry_cell_setting' value 'Monoclinic' changed to 'monoclinic'
according to
/usr/data/users/saulius/crontab/automatic-downloads/rss-feeds/RSC/lib/dictionaries/cif_core.dic
dictionary named 'cif_core.dic' version 2.4.2 from
2011-04-26.

'_exptl_absorpt_correction_type' value 'Numerical'
changed to 'numerical' according to
/usr/data/users/saulius/crontab/automatic-downloads/rss-feeds/RSC/lib/dictionaries/cif_core.dic
dictionary named 'cif_core.dic' version 2.4.2 from 2011-04-26.

Automatic conversion script
Id: cif_fix_values 2281 2013-09-26 08:29:07Z andrius 

 Adding full bibliography for 7031515--7031516.cif.
;
_cod_original_sg_symbol_H-M P2(1)/c
_cod_database_code 7031515

loop_
_symmetry_equiv_pos_as_xyz
'x, y, z'
'-x, y+1/2, -z+1/2'
'-x, -y, -z'
'x, -y-1/2, z-1/2'

loop_
_atom_site_label
_atom_site_type_symbol
_atom_site_fract_x
_atom_site_fract_y
_atom_site_fract_z
_atom_site_U_iso_or_equiv
_atom_site_adp_type
_atom_site_occupancy
_atom_site_symmetry_multiplicity
_atom_site_calc_flag
_atom_site_refinement_flags
Pb1 Pb 0.86999(9) 0.22743(11) 0.06858(7) 0.0133(3) Uani 1 1 d .
Pb2 Pb 0.45093(9) 0.19882(11) 0.07416(7) 0.0163(3) Uani 1 1 d .
Pb3 Pb 0.75925(10) -0.00917(10) 0.29334(7) 0.0158(3) Uani 1 1 d .
Pb4 Pb 0.76925(9) 0.49161(10) 0.26588(7) 0.0144(3) Uani 1 1 d .
B1 B 0.458(3) 0.730(3) 0.1345(18) 0.008(5) Uani 1 1 d U
P1 P 0.8992(7) -0.2502(7) 0.1018(5) 0.0144(13) Uani 1 1 d .
O1 O 0.7088(16) 0.2177(17) 0.1629(11) 0.012(3) Uani 1 1 d U
O2 O 0.9342(18) -0.140(2) 0.2120(12) 0.027(4) Uani 1 1 d .
O3 O 1.0349(17) -0.326(2) 0.0953(12) 0.023(3) Uani 1 1 d U
O4 O 0.8278(16) -0.1157(18) 0.0032(12) 0.020(3) Uani 1 1 d .
O5 O 0.6854(17) 0.2497(16) -0.1129(12) 0.014(3) Uani 1 1 d U
O6 O 0.7937(15) 0.5859(18) 0.0881(11) 0.016(3) Uani 1 1 d .
O7 O 0.5291(18) 0.589(2) 0.2056(16) 0.036(4) Uani 1 1 d .
O8 O 0.4729(17) 0.133(2) -0.0971(11) 0.023(4) Uani 1 1 d .

loop_
_atom_site_aniso_label
_atom_site_aniso_U_11
_atom_site_aniso_U_22
_atom_site_aniso_U_33
_atom_site_aniso_U_23
_atom_site_aniso_U_13
_atom_site_aniso_U_12
Pb1 0.0047(5) 0.0147(5) 0.0192(5) -0.0001(3) 0.0032(4) 0.0002(3)
Pb2 0.0105(6) 0.0180(5) 0.0223(5) -0.0014(3) 0.0085(4) -0.0008(3)
Pb3 0.0150(6) 0.0096(5) 0.0239(5) 0.0025(3) 0.0087(4) 0.0000(3)
Pb4 0.0099(5) 0.0100(5) 0.0236(5) -0.0031(3) 0.0069(4) -0.0019(3)
B1 0.010(6) 0.007(6) 0.007(6) 0.004(4) 0.003(5) 0.000(4)
P1 0.008(3) 0.016(3) 0.018(3) 0.001(2) 0.003(2) -0.001(2)
O1 0.019(7) 0.006(5) 0.014(5) 0.002(4) 0.008(5) -0.005(5)
O2 0.037(11) 0.024(8) 0.026(8) -0.007(7) 0.018(8) 0.005(8)
O3 0.019(7) 0.029(6) 0.029(6) 0.001(5) 0.018(5) 0.001(5)
O4 0.024(9) 0.009(7) 0.026(8) -0.009(6) 0.007(7) -0.006(7)
O5 0.018(7) 0.006(5) 0.016(6) 0.001(4) 0.006(5) 0.001(5)
O6 0.008(8) 0.017(8) 0.022(8) 0.008(6) 0.006(6) 0.004(6)
O7 0.021(10) 0.033(10) 0.068(13) 0.025(9) 0.031(9) 0.011(8)
O8 0.030(10) 0.022(8) 0.018(8) -0.005(6) 0.010(7) -0.005(8)

loop_
_atom_type_symbol
_atom_type_description
_atom_type_scat_dispersion_real
_atom_type_scat_dispersion_imag
_atom_type_scat_source
B B 0.0013 0.0007 'International Tables Vol C Tables 4.2.6.8 and 6.1.1.4'
O O 0.0106 0.0060 'International Tables Vol C Tables 4.2.6.8 and 6.1.1.4'
P P 0.1023 0.0942 'International Tables Vol C Tables 4.2.6.8 and 6.1.1.4'
Pb Pb -3.3944 10.1111 'International Tables Vol C Tables 4.2.6.8 and 6.1.1.4'

loop_
_geom_angle_atom_site_label_1
_geom_angle_atom_site_label_2
_geom_angle_atom_site_label_3
_geom_angle
_geom_angle_site_symmetry_1
_geom_angle_site_symmetry_3
O5 Pb1 O1 93.9(5) . .
O5 Pb1 O4 76.5(4) . .
O1 Pb1 O4 94.7(4) . .
O5 Pb1 O6 83.3(4) . .
O1 Pb1 O6 72.3(4) . .
O4 Pb1 O6 155.2(5) . .
O5 Pb1 O3 66.6(5) . 3_755
O1 Pb1 O3 156.8(5) . 3_755
O4 Pb1 O3 92.7(5) . 3_755
O6 Pb1 O3 92.3(4) . 3_755
O8 Pb2 O1 88.3(5) . .
O8 Pb2 O8 77.6(5) . 3_655
O1 Pb2 O8 76.1(5) . 3_655
O8 Pb2 O4 94.8(5) . 3_655
O1 Pb2 O4 169.2(4) . 3_655
O8 Pb2 O4 94.5(5) 3_655 3_655
O1 Pb3 O3 87.8(5) . 2_755
O1 Pb3 O5 79.7(5) . 4_566
O3 Pb3 O5 71.0(5) 2_755 4_566
O1 Pb3 O2 86.4(5) . .
O3 Pb3 O2 81.4(5) 2_755 .
O5 Pb3 O2 149.4(5) 4_566 .
O1 Pb3 Pb4 129.8(3) . 1_545
O3 Pb3 Pb4 122.6(4) 2_755 1_545
O5 Pb3 Pb4 144.1(3) 4_566 1_545
O2 Pb3 Pb4 63.4(3) . 1_545
O1 Pb4 O7 92.4(6) . .
O1 Pb4 O6 77.7(4) . .
O7 Pb4 O6 94.9(5) . .
O1 Pb4 O5 74.5(4) . 4_566
O7 Pb4 O5 81.2(5) . 4_566
O6 Pb4 O5 151.7(4) . 4_566
O1 Pb4 Pb3 152.1(3) . 1_565
O7 Pb4 Pb3 71.3(4) . 1_565
O6 Pb4 Pb3 81.2(3) . 1_565
O5 Pb4 Pb3 122.9(3) 4_566 1_565
O7 B1 O5 117.2(18) . 3_665
O7 B1 O8 122(2) . 3_665
O5 B1 O8 120.2(17) 3_665 3_665
O3 P1 O4 108.7(9) . .
O3 P1 O2 110.0(9) . .
O4 P1 O2 109.1(8) . .
O3 P1 O6 110.2(8) . 1_545
O4 P1 O6 106.4(8) . 1_545
O2 P1 O6 112.3(9) . 1_545
Pb3 O1 Pb4 103.3(5) . .
Pb3 O1 Pb1 113.8(6) . .
Pb4 O1 Pb1 101.0(5) . .
Pb3 O1 Pb2 101.8(5) . .
Pb4 O1 Pb2 108.5(5) . .
Pb1 O1 Pb2 126.4(6) . .
P1 O2 Pb3 127.8(9) . .
P1 O3 Pb3 139.3(8) . 2_745
P1 O3 Pb1 124.1(8) . 3_755
Pb3 O3 Pb1 96.1(5) 2_745 3_755
P1 O4 Pb1 110.2(7) . .
P1 O4 Pb2 105.5(7) . 3_655
Pb1 O4 Pb2 110.4(5) . 3_655
B1 O5 Pb1 125.0(12) 3_665 .
B1 O5 Pb3 109.1(11) 3_665 4_565
Pb1 O5 Pb3 105.0(5) . 4_565
B1 O5 Pb4 120.2(12) 3_665 4_565
Pb1 O5 Pb4 103.1(5) . 4_565
Pb3 O5 Pb4 87.1(4) 4_565 4_565
P1 O6 Pb4 114.2(7) 1_565 .
P1 O6 Pb1 119.8(7) 1_565 .
Pb4 O6 Pb1 88.6(4) . .
B1 O7 Pb4 130.4(14) . .
B1 O8 Pb2 116.3(12) 3_665 .
B1 O8 Pb2 121.3(13) 3_665 3_655
Pb2 O8 Pb2 102.4(5) . 3_655

loop_
_geom_bond_atom_site_label_1
_geom_bond_atom_site_label_2
_geom_bond_distance
_geom_bond_site_symmetry_2
Pb1 O5 2.368(15) .
Pb1 O1 2.401(13) .
Pb1 O4 2.528(13) .
Pb1 O6 2.670(13) .
Pb1 O3 2.741(14) 3_755
Pb2 O8 2.354(13) .
Pb2 O1 2.427(15) .
Pb2 O8 2.434(15) 3_655
Pb2 O4 2.683(15) 3_655
Pb3 O1 2.225(12) .
Pb3 O3 2.400(16) 2_755
Pb3 O5 2.460(13) 4_566
Pb3 O2 2.568(14) .
Pb3 Pb4 3.5204(13) 1_545
Pb4 O1 2.278(12) .
Pb4 O7 2.362(16) .
Pb4 O6 2.495(13) .
Pb4 O5 2.663(13) 4_566
Pb4 Pb3 3.5204(13) 1_565
B1 O7 1.35(3) .
B1 O5 1.38(3) 3_665
B1 O8 1.39(3) 3_665
P1 O3 1.515(16) .
P1 O4 1.521(15) .
P1 O2 1.535(14) .
P1 O6 1.536(14) 1_545
O3 Pb3 2.400(16) 2_745
O3 Pb1 2.741(14) 3_755
O4 Pb2 2.683(15) 3_655
O5 B1 1.38(3) 3_665
O5 Pb3 2.460(13) 4_565
O5 Pb4 2.663(13) 4_565
O6 P1 1.536(14) 1_565
O8 B1 1.39(3) 3_665
O8 Pb2 2.434(15) 3_655
